data_4311286
loop_
_publ_author_name
'Rolf W. Saalfrank'
'Christian Deutscher'
'Stefan Sperner'
'Takayuki Nakajima'
'Ayuk M. Ako'
'Eveline Uller'
'Frank Hampel'
'Frank W. Heinemann'

_publ_contact_author 'Dr. Frank Hampel'
_publ_contact_author_email hampel@organik.uni-erlangen.de
_publ_section_title
;
 Six-Membered Metalla-coronands. Synthesis and Crystal Packing: Columns,
 Compartments, and 3D-Networks,
;
_journal_name_full 'Inorganic Chemistry'
_journal_page_first 4372
_journal_page_last 4382
_journal_paper_doi 10.1021/ic049799w
_journal_volume 43
_journal_year 2004
_chemical_formula_sum 'C90 H174 Fe6 N12 O12 S6'
_chemical_formula_weight 2143.87
_chemical_name_systematic
;
  ?
;
_space_group_IT_number 2
_symmetry_cell_setting triclinic
_symmetry_space_group_name_Hall '-P 1'
_symmetry_space_group_name_H-M 'P -1'
_atom_sites_solution_hydrogens geom
_atom_sites_solution_primary direct
_atom_sites_solution_secondary difmap
_audit_creation_method SHELXL-97
_cell_angle_alpha 115.01(3)
_cell_angle_beta 92.71(3)
_cell_angle_gamma 111.09(3)
_cell_formula_units_Z 1
_cell_length_a 14.254(3)
_cell_length_b 15.202(3)
_cell_length_c 15.362(3)
_cell_measurement_temperature 173(2)
_cell_volume 2735.2(15)
_computing_cell_refinement DENZO-SMN
_computing_data_collection 'Nonius Collect'
_computing_data_reduction DENZO-SMN
_computing_molecular_graphics 'SHELXTL NT 5.1'
_computing_publication_material 'SHELXTL NT 5.1'
_computing_structure_refinement 'SHELXL-97 (Sheldrick, 1997)'
_computing_structure_solution 'SHELXS-97 (Sheldrick, 1990)'
_diffrn_ambient_temperature 173(2)
_diffrn_detector_area_resol_mean 9
_diffrn_measured_fraction_theta_full 0.997
_diffrn_measured_fraction_theta_max 0.997
_diffrn_measurement_device_type 'Nonius KappaCCD'
_diffrn_radiation_monochromator graphite
_diffrn_radiation_source 'fine-focus rotating anode'
_diffrn_radiation_type MoK\a
_diffrn_radiation_wavelength 0.71073
_diffrn_reflns_av_R_equivalents 0.0199
_diffrn_reflns_av_sigmaI/netI 0.0395
_diffrn_reflns_limit_h_max 18
_diffrn_reflns_limit_h_min -18
_diffrn_reflns_limit_k_max 19
_diffrn_reflns_limit_k_min -19
_diffrn_reflns_limit_l_max 19
_diffrn_reflns_limit_l_min -19
_diffrn_reflns_number 23824
_diffrn_reflns_theta_full 27.51
_diffrn_reflns_theta_max 27.51
_diffrn_reflns_theta_min 1.51
_exptl_absorpt_coefficient_mu 0.947
_exptl_absorpt_correction_T_max 0.7643
_exptl_absorpt_correction_T_min 0.7328
_exptl_absorpt_correction_type 'empirical (Scalepack)'
_exptl_crystal_colour orange
_exptl_crystal_density_diffrn 1.302
_exptl_crystal_density_method 'not measured'
_exptl_crystal_description block
_exptl_crystal_F_000 1146
_exptl_crystal_size_max 0.35
_exptl_crystal_size_mid 0.30
_exptl_crystal_size_min 0.30
_refine_diff_density_max 1.345
_refine_diff_density_min -0.616
_refine_diff_density_rms 0.158
_refine_ls_extinction_method none
_refine_ls_goodness_of_fit_ref 1.071
_refine_ls_hydrogen_treatment 'riding model'
_refine_ls_matrix_type full
_refine_ls_number_parameters 568
_refine_ls_number_reflns 12547
_refine_ls_number_restraints 0
_refine_ls_restrained_S_all 1.071
_refine_ls_R_factor_all 0.0626
_refine_ls_R_factor_gt 0.0439
_refine_ls_shift/su_max 0.047
_refine_ls_shift/su_mean 0.003
_refine_ls_structure_factor_coef Fsqd
_refine_ls_weighting_details 'calc w=1/[\s^2^(Fo^2^)+(0.0889P)^2^+0.6239P] where P=(Fo^2^+2Fc^2^)/3'
_refine_ls_weighting_scheme calc
_refine_ls_wR_factor_gt 0.1273
_refine_ls_wR_factor_ref 0.1423
_reflns_number_gt 9807
_reflns_number_total 12547
_reflns_threshold_expression >2sigma(I)
_cod_data_source_file ic049799wsi20040216_012135_20.cif
_cod_data_source_block aka04
_cod_depositor_comments
;
The following automatic conversions were performed:
'_symmetry_cell_setting' value 'Triclinic' changed to 'triclinic'
according to '/home/saulius/struct/CIF-dictionaries/cif_core.dic'
dictionary named 'cif_core.dic' version 2.4.1 from 2010-06-29.

Automatic conversion script
Id: cif_fix_enum 1527 2010-12-29 10:47:43Z saulius 
;
_cod_original_cell_volume 2735.0(10)
_cod_database_code 4311286

loop_
_symmetry_equiv_pos_as_xyz
'x, y, z'
'-x, -y, -z'

loop_
_atom_site_label
_atom_site_type_symbol
_atom_site_fract_x
_atom_site_fract_y
_atom_site_fract_z
_atom_site_U_iso_or_equiv
_atom_site_adp_type
_atom_site_occupancy
_atom_site_symmetry_multiplicity
_atom_site_calc_flag
_atom_site_refinement_flags
_atom_site_disorder_assembly
_atom_site_disorder_group
Fe1B Fe 1.12573(2) 0.61778(3) 0.88837(2) 0.02078(10) Uani 1 1 d . . .
Fe1A Fe 1.24281(3) 0.55598(3) 1.01829(2) 0.02177(10) Uani 1 1 d . . .
O1B O 1.24724(13) 0.67948(13) 1.00138(12) 0.0253(4) Uani 1 1 d . . .
O1A O 1.13162(12) 0.49284(12) 0.89696(11) 0.0217(3) Uani 1 1 d . . .
N1A N 1.30994(16) 0.46144(17) 0.90118(15) 0.0263(4) Uani 1 1 d . . .
N1B N 1.18006(16) 0.79641(15) 0.94692(14) 0.0246(4) Uani 1 1 d . . .
C1A C 1.12464(18) 0.39552(18) 0.81900(17) 0.0240(5) Uani 1 1 d . . .
H1AA H 1.0812 0.3788 0.7570 0.029 Uiso 1 1 calc R . .
H1AB H 1.0919 0.3364 0.8349 0.029 Uiso 1 1 calc R . .
C1B C 1.3095(2) 0.79136(19) 1.05427(18) 0.0283(5) Uani 1 1 d . . .
H1BA H 1.3834 0.8055 1.0688 0.034 Uiso 1 1 calc R . .
H1BB H 1.2902 0.8230 1.1177 0.034 Uiso 1 1 calc R . .
O1C O 1.00964(13) 0.45319(14) 1.20640(11) 0.0256(4) Uani 1 1 d . . .
N1C N 1.21563(16) 0.54432(16) 1.27630(14) 0.0257(4) Uani 1 1 d . . .
C1C C 1.0433(2) 0.5137(2) 1.31116(17) 0.0292(5) Uani 1 1 d . . .
H1CA H 0.9935 0.4791 1.3421 0.035 Uiso 1 1 calc R . .
H1CB H 1.0476 0.5866 1.3331 0.035 Uiso 1 1 calc R . .
Fe1C Fe 1.11139(3) 0.43016(3) 1.12366(2) 0.02171(10) Uani 1 1 d . . .
C2A C 1.23260(19) 0.4061(2) 0.80518(17) 0.0271(5) Uani 1 1 d . . .
H2AA H 1.2300 0.3339 0.7653 0.033 Uiso 1 1 calc R . .
H2AB H 1.2552 0.4466 0.7681 0.033 Uiso 1 1 calc R . .
C2B C 1.29170(19) 0.8404(2) 0.9905(2) 0.0290(5) Uani 1 1 d . . .
H2BA H 1.3193 0.9190 1.0313 0.035 Uiso 1 1 calc R . .
H2BB H 1.3291 0.8250 0.9371 0.035 Uiso 1 1 calc R . .
C2C C 1.1489(2) 0.5193(2) 1.34179(18) 0.0305(6) Uani 1 1 d . . .
H2CA H 1.1816 0.5754 1.4112 0.037 Uiso 1 1 calc R . .
H2CB H 1.1412 0.4500 1.3372 0.037 Uiso 1 1 calc R . .
C3B C 1.1207(2) 0.83321(19) 1.02194(18) 0.0285(5) Uani 1 1 d . . .
H3BA H 1.0682 0.8482 0.9934 0.034 Uiso 1 1 calc R . .
H3BB H 1.1685 0.9005 1.0804 0.034 Uiso 1 1 calc R . .
C3A C 1.3203(2) 0.3857(2) 0.9342(2) 0.0312(6) Uani 1 1 d . . .
H3AA H 1.3820 0.4241 0.9897 0.037 Uiso 1 1 calc R . .
H3AB H 1.3309 0.3283 0.8792 0.037 Uiso 1 1 calc R . .
C3C C 1.2445(2) 0.6549(2) 1.29109(18) 0.0289(5) Uani 1 1 d . . .
H3CA H 1.3177 0.6860 1.2885 0.035 Uiso 1 1 calc R . .
H3CB H 1.2377 0.6997 1.3574 0.035 Uiso 1 1 calc R . .
O4B O 1.02561(12) 0.64606(12) 0.97129(11) 0.0224(3) Uani 1 1 d . . .
O4A O 1.19943(13) 0.41990(13) 1.02823(12) 0.0246(4) Uani 1 1 d . . .
C4B C 1.06719(19) 0.74947(19) 1.05417(17) 0.0261(5) Uani 1 1 d . . .
H4BA H 1.1175 0.7536 1.1041 0.031 Uiso 1 1 calc R . .
H4BB H 1.0110 0.7634 1.0847 0.031 Uiso 1 1 calc R . .
C4A C 1.2264(2) 0.33650(19) 0.96672(18) 0.0272(5) Uani 1 1 d . . .
H4AA H 1.1684 0.2819 0.9085 0.033 Uiso 1 1 calc R . .
H4AB H 1.2418 0.3016 1.0037 0.033 Uiso 1 1 calc R . .
O4C O 1.15908(13) 0.56923(12) 1.11924(11) 0.0236(3) Uani 1 1 d . . .
C4C C 1.1765(2) 0.65737(19) 1.21274(17) 0.0274(5) Uani 1 1 d . . .
H4CA H 1.1096 0.6533 1.2301 0.033 Uiso 1 1 calc R . .
H4CB H 1.2111 0.7252 1.2100 0.033 Uiso 1 1 calc R . .
C5A C 1.4157(2) 0.5207(2) 0.8930(2) 0.0324(6) Uani 1 1 d . . .
H5AA H 1.4371 0.4678 0.8450 0.039 Uiso 1 1 calc R . .
H5AB H 1.4641 0.5550 0.9580 0.039 Uiso 1 1 calc R . .
C5B C 1.1628(2) 0.82161(19) 0.86516(18) 0.0286(5) Uani 1 1 d . . .
H5BA H 1.0877 0.7862 0.8349 0.034 Uiso 1 1 calc R . .
H5BB H 1.1971 0.7896 0.8139 0.034 Uiso 1 1 calc R . .
C5C C 1.31078(19) 0.5262(2) 1.28964(18) 0.0282(5) Uani 1 1 d . . .
H5CA H 1.3502 0.5374 1.2410 0.034 Uiso 1 1 calc R . .
H5CB H 1.2894 0.4509 1.2749 0.034 Uiso 1 1 calc R . .
C6A C 1.4286(2) 0.6058(2) 0.8619(2) 0.0358(6) Uani 1 1 d . . .
H6AA H 1.3941 0.6508 0.8997 0.043 Uiso 1 1 calc R . .
H6AB H 1.3958 0.5715 0.7908 0.043 Uiso 1 1 calc R . .
C6B C 1.2013(2) 0.9400(2) 0.8936(2) 0.0333(6) Uani 1 1 d . . .
H6BA H 1.1734 0.9755 0.9494 0.040 Uiso 1 1 calc R . .
H6BB H 1.2778 0.9752 0.9149 0.040 Uiso 1 1 calc R . .
C6C C 1.3823(2) 0.5991(2) 1.3933(2) 0.0360(6) Uani 1 1 d . . .
H6CA H 1.3997 0.6744 1.4100 0.043 Uiso 1 1 calc R . .
H6CB H 1.3446 0.5841 1.4415 0.043 Uiso 1 1 calc R . .
C7A C 1.5437(2) 0.6755(3) 0.8812(3) 0.0457(7) Uani 1 1 d . . .
H7AA H 1.5814 0.6294 0.8630 0.055 Uiso 1 1 calc R . .
H7AB H 1.5706 0.7263 0.9527 0.055 Uiso 1 1 calc R . .
C7B C 1.1659(2) 0.9505(2) 0.8047(2) 0.0343(6) Uani 1 1 d . . .
H7BA H 1.0893 0.9164 0.7852 0.041 Uiso 1 1 calc R . .
H7BB H 1.1913 0.9114 0.7485 0.041 Uiso 1 1 calc R . .
C7C C 1.4827(2) 0.5856(2) 1.4041(2) 0.0361(6) Uani 1 1 d . . .
H7CA H 1.4665 0.5108 1.3885 0.043 Uiso 1 1 calc R . .
H7CB H 1.5218 0.6015 1.3571 0.043 Uiso 1 1 calc R . .
C8A C 1.5650(2) 0.7388(3) 0.8230(3) 0.0505(8) Uani 1 1 d . . .
H8AA H 1.6406 0.7808 0.8376 0.061 Uiso 1 1 calc R . .
H8AB H 1.5412 0.6878 0.7514 0.061 Uiso 1 1 calc R . .
C8B C 1.2040(3) 1.0668(2) 0.8244(2) 0.0409(7) Uani 1 1 d . . .
H8BA H 1.1870 1.1086 0.8859 0.049 Uiso 1 1 calc R . .
H8BB H 1.2802 1.0980 0.8343 0.049 Uiso 1 1 calc R . .
C8C C 1.5482(2) 0.6612(3) 1.5097(3) 0.0538(9) Uani 1 1 d . . .
H8CA H 1.5047 0.6482 1.5551 0.065 Uiso 1 1 calc R . .
H8CB H 1.5652 0.7353 1.5223 0.065 Uiso 1 1 calc R . .
C9A C 1.5123(2) 0.8142(2) 0.8468(2) 0.0445(7) Uani 1 1 d . . .
H9AA H 1.5399 0.8685 0.9173 0.053 Uiso 1 1 calc R . .
H9AB H 1.4373 0.7731 0.8368 0.053 Uiso 1 1 calc R . .
C9B C 1.1552(3) 1.0755(2) 0.7391(2) 0.0424(7) Uani 1 1 d . . .
H9BA H 1.1924 1.1490 0.7485 0.051 Uiso 1 1 calc R . .
H9BB H 1.1640 1.0258 0.6763 0.051 Uiso 1 1 calc R . .
C9C C 1.6488(3) 0.6551(4) 1.5377(3) 0.0649(10) Uani 1 1 d . . .
H9CA H 1.6786 0.7030 1.6095 0.078 Uiso 1 1 calc R . .
H9CB H 1.6328 0.5812 1.5252 0.078 Uiso 1 1 calc R . .
C10A C 1.5278(3) 0.8711(2) 0.7832(2) 0.0467(8) Uani 1 1 d . . .
H10A H 1.6019 0.9198 0.7997 0.056 Uiso 1 1 calc R . .
H10B H 1.5088 0.8172 0.7126 0.056 Uiso 1 1 calc R . .
C10B C 1.0415(3) 1.0502(3) 0.7309(3) 0.0507(8) Uani 1 1 d . . .
H10C H 1.0333 1.0987 0.7947 0.061 Uiso 1 1 calc R . .
H10D H 1.0049 0.9763 0.7205 0.061 Uiso 1 1 calc R . .
C10C C 1.7266(3) 0.6842(3) 1.4847(3) 0.0559(9) Uani 1 1 d . . .
H10E H 1.7309 0.7497 1.4826 0.067 Uiso 1 1 calc R . .
H10F H 1.7059 0.6261 1.4158 0.067 Uiso 1 1 calc R . .
C11A C 1.4636(3) 0.9350(3) 0.7980(2) 0.0497(8) Uani 1 1 d . . .
H11A H 1.3897 0.8861 0.7823 0.060 Uiso 1 1 calc R . .
H11B H 1.4830 0.9888 0.8686 0.060 Uiso 1 1 calc R . .
C11C C 1.8351(3) 0.7042(3) 1.5356(3) 0.0574(9) Uani 1 1 d . . .
H11C H 1.8613 0.7706 1.5996 0.069 Uiso 1 1 calc R . .
H11D H 1.8276 0.6444 1.5494 0.069 Uiso 1 1 calc R . .
C11B C 0.9889(4) 1.0598(4) 0.6490(3) 0.0807(14) Uani 1 1 d . . .
H11E H 0.9931 1.0089 0.5843 0.097 Uiso 1 1 calc R . .
H11F H 1.0255 1.1330 0.6575 0.097 Uiso 1 1 calc R . .
C12A C 1.4759(3) 0.9917(3) 0.7360(3) 0.0621(10) Uani 1 1 d . . .
H12A H 1.5505 1.0365 0.7485 0.075 Uiso 1 1 calc R . .
H12B H 1.4409 1.0403 0.7587 0.075 Uiso 1 1 calc R . .
C12C C 1.9113(3) 0.7139(3) 1.4745(3) 0.0552(9) Uani 1 1 d . . .
H12C H 1.9115 0.7672 1.4535 0.066 Uiso 1 1 calc R . .
H12D H 1.8888 0.6442 1.4142 0.066 Uiso 1 1 calc R . .
C12B C 0.8683(4) 1.0349(5) 0.6504(4) 0.1002(17) Uani 1 1 d . . .
H12E H 0.8345 0.9642 0.6479 0.120 Uiso 1 1 calc R . .
H12F H 0.8658 1.0889 0.7142 0.120 Uiso 1 1 calc R . .
C13A C 1.4338(3) 0.9200(4) 0.6251(3) 0.0683(11) Uani 1 1 d . . .
H13A H 1.4599 0.9633 0.5910 0.082 Uiso 1 1 calc R . .
H13B H 1.4604 0.8642 0.6034 0.082 Uiso 1 1 calc R . .
C13C C 2.0215(2) 0.7469(3) 1.5264(2) 0.0477(8) Uani 1 1 d . . .
H13C H 2.0660 0.7473 1.4790 0.057 Uiso 1 1 calc R . .
H13D H 2.0476 0.8208 1.5813 0.057 Uiso 1 1 calc R . .
C13B C 0.8096(6) 1.0346(8) 0.5727(7) 0.152(3) Uani 1 1 d . . .
H13E H 0.8103 0.9804 0.5080 0.182 Uiso 1 1 calc R . .
H13F H 0.8407 1.1055 0.5751 0.182 Uiso 1 1 calc R . .
C14A C 1.3237(4) 0.8696(4) 0.5962(4) 0.0952(16) Uani 1 1 d . . .
H14A H 1.3014 0.8247 0.5243 0.143 Uiso 1 1 calc R . .
H14B H 1.2966 0.9244 0.6160 0.143 Uiso 1 1 calc R . .
H14C H 1.2972 0.8252 0.6284 0.143 Uiso 1 1 calc R . .
C14C C 2.0314(3) 0.6752(3) 1.5675(3) 0.0534(8) Uani 1 1 d . . .
H14D H 2.1037 0.7022 1.6007 0.080 Uiso 1 1 calc R . .
H14E H 2.0089 0.6024 1.5134 0.080 Uiso 1 1 calc R . .
H14F H 1.9880 0.6745 1.6150 0.080 Uiso 1 1 calc R . .
C14B C 0.6996(5) 1.0094(6) 0.5834(7) 0.170(4) Uani 1 1 d . . .
H14G H 0.6597 1.0105 0.5304 0.255 Uiso 1 1 calc R . .
H14H H 0.6992 1.0630 0.6476 0.255 Uiso 1 1 calc R . .
H14I H 0.6684 0.9384 0.5791 0.255 Uiso 1 1 calc R . .
S20A S 1.55632(6) 0.76439(6) 1.26942(5) 0.04249(19) Uani 1 1 d . . .
S20B S 1.27938(7) 0.60390(7) 0.61678(6) 0.0514(2) Uani 1 1 d . . .
N20B N 1.19823(16) 0.60853(17) 0.77830(15) 0.0283(5) Uani 1 1 d . . .
N20A N 1.38471(17) 0.64135(18) 1.10968(17) 0.0328(5) Uani 1 1 d . . .
C20B C 1.23129(19) 0.60607(19) 0.70961(18) 0.0259(5) Uani 1 1 d . . .
C20A C 1.45747(19) 0.69383(19) 1.17672(19) 0.0269(5) Uani 1 1 d . . .
S20C S 1.11997(9) 0.12776(8) 1.14316(10) 0.0715(3) Uani 1 1 d . . .
N20C N 1.12061(18) 0.30654(18) 1.13539(17) 0.0321(5) Uani 1 1 d . . .
C20C C 1.1213(2) 0.2312(2) 1.1382(2) 0.0308(6) Uani 1 1 d . . .

loop_
_atom_site_aniso_label
_atom_site_aniso_U_11
_atom_site_aniso_U_22
_atom_site_aniso_U_33
_atom_site_aniso_U_23
_atom_site_aniso_U_13
_atom_site_aniso_U_12
Fe1B 0.02020(18) 0.02519(18) 0.01887(17) 0.01096(14) 0.00476(13) 0.01083(14)
Fe1A 0.02054(18) 0.02677(18) 0.02018(18) 0.01217(14) 0.00390(13) 0.01098(14)
O1B 0.0247(9) 0.0244(8) 0.0234(8) 0.0108(7) 0.0003(7) 0.0082(7)
O1A 0.0224(8) 0.0242(8) 0.0189(8) 0.0088(6) 0.0036(6) 0.0121(7)
N1A 0.0223(10) 0.0367(11) 0.0282(11) 0.0188(9) 0.0100(8) 0.0163(9)
N1B 0.0246(10) 0.0261(10) 0.0240(10) 0.0123(8) 0.0053(8) 0.0111(8)
C1A 0.0236(12) 0.0271(12) 0.0227(11) 0.0105(10) 0.0054(9) 0.0135(10)
C1B 0.0261(13) 0.0243(12) 0.0255(12) 0.0094(10) -0.0020(10) 0.0053(10)
O1C 0.0225(8) 0.0374(9) 0.0165(8) 0.0111(7) 0.0048(7) 0.0142(7)
N1C 0.0238(10) 0.0366(11) 0.0206(10) 0.0147(9) 0.0057(8) 0.0154(9)
C1C 0.0279(13) 0.0441(14) 0.0148(11) 0.0118(10) 0.0055(10) 0.0168(11)
Fe1C 0.02228(18) 0.02729(18) 0.01926(17) 0.01209(14) 0.00624(13) 0.01275(14)
C2A 0.0284(13) 0.0336(13) 0.0215(12) 0.0117(10) 0.0083(10) 0.0165(11)
C2B 0.0245(13) 0.0261(12) 0.0336(13) 0.0145(10) 0.0041(10) 0.0074(10)
C2C 0.0268(13) 0.0463(15) 0.0210(12) 0.0180(11) 0.0072(10) 0.0154(12)
C3B 0.0300(13) 0.0273(12) 0.0265(12) 0.0090(10) 0.0070(10) 0.0147(11)
C3A 0.0312(14) 0.0428(14) 0.0340(14) 0.0227(12) 0.0134(11) 0.0244(12)
C3C 0.0315(13) 0.0319(13) 0.0200(11) 0.0096(10) 0.0044(10) 0.0134(11)
O4B 0.0237(8) 0.0248(8) 0.0184(8) 0.0083(6) 0.0058(6) 0.0118(7)
O4A 0.0278(9) 0.0275(8) 0.0261(8) 0.0141(7) 0.0113(7) 0.0171(7)
C4B 0.0255(12) 0.0311(12) 0.0176(11) 0.0072(10) 0.0051(9) 0.0130(10)
C4A 0.0324(13) 0.0314(13) 0.0266(12) 0.0143(10) 0.0110(10) 0.0214(11)
O4C 0.0284(9) 0.0265(8) 0.0170(8) 0.0092(7) 0.0055(7) 0.0140(7)
C4C 0.0339(14) 0.0292(12) 0.0197(11) 0.0085(10) 0.0067(10) 0.0174(11)
C5A 0.0247(13) 0.0459(15) 0.0349(14) 0.0220(12) 0.0123(11) 0.0191(12)
C5B 0.0336(14) 0.0287(12) 0.0258(12) 0.0147(10) 0.0055(11) 0.0134(11)
C5C 0.0232(12) 0.0395(14) 0.0283(13) 0.0191(11) 0.0076(10) 0.0161(11)
C6A 0.0253(13) 0.0455(15) 0.0440(16) 0.0260(13) 0.0101(12) 0.0164(12)
C6B 0.0398(15) 0.0279(13) 0.0345(14) 0.0168(11) 0.0091(12) 0.0142(12)
C6C 0.0267(14) 0.0543(17) 0.0300(14) 0.0199(13) 0.0055(11) 0.0202(13)
C7A 0.0288(15) 0.0580(19) 0.062(2) 0.0402(17) 0.0131(14) 0.0163(14)
C7B 0.0453(16) 0.0292(13) 0.0349(14) 0.0188(11) 0.0103(12) 0.0180(12)
C7C 0.0280(14) 0.0478(16) 0.0400(15) 0.0251(13) 0.0074(12) 0.0186(12)
C8A 0.0362(17) 0.060(2) 0.070(2) 0.0427(18) 0.0214(16) 0.0194(15)
C8B 0.0512(18) 0.0298(14) 0.0437(16) 0.0207(12) 0.0079(14) 0.0152(13)
C8C 0.0309(16) 0.069(2) 0.056(2) 0.0278(17) -0.0031(14) 0.0197(15)
C9A 0.0376(16) 0.0432(16) 0.0497(18) 0.0231(14) 0.0095(14) 0.0126(13)
C9B 0.059(2) 0.0336(14) 0.0421(16) 0.0225(13) 0.0113(14) 0.0213(14)
C9C 0.0356(18) 0.085(3) 0.078(3) 0.045(2) 0.0019(18) 0.0232(18)
C10A 0.0494(19) 0.0378(16) 0.0429(17) 0.0181(14) 0.0082(14) 0.0093(14)
C10B 0.065(2) 0.0441(17) 0.0494(19) 0.0226(15) 0.0071(16) 0.0298(16)
C10C 0.055(2) 0.065(2) 0.053(2) 0.0286(18) 0.0102(17) 0.0298(18)
C11A 0.055(2) 0.0405(16) 0.0446(18) 0.0179(14) 0.0062(15) 0.0145(15)
C11C 0.0450(19) 0.054(2) 0.068(2) 0.0244(18) 0.0110(17) 0.0208(16)
C11B 0.101(4) 0.076(3) 0.072(3) 0.037(2) -0.007(3) 0.046(3)
C12A 0.075(3) 0.0489(19) 0.056(2) 0.0228(17) -0.0002(19) 0.0232(19)
C12C 0.0438(19) 0.0506(19) 0.065(2) 0.0283(17) 0.0019(17) 0.0135(15)
C12B 0.098(4) 0.111(4) 0.099(4) 0.055(3) -0.012(3) 0.049(3)
C13A 0.075(3) 0.087(3) 0.054(2) 0.032(2) 0.012(2) 0.046(2)
C13C 0.0375(17) 0.0462(17) 0.0438(17) 0.0105(14) 0.0045(14) 0.0150(14)
C13B 0.114(5) 0.225(9) 0.191(8) 0.156(7) 0.039(5) 0.079(6)
C14A 0.085(4) 0.099(4) 0.071(3) 0.022(3) 0.000(3) 0.031(3)
C14C 0.0421(18) 0.060(2) 0.053(2) 0.0219(16) 0.0070(15) 0.0218(16)
C14B 0.076(4) 0.143(6) 0.268(11) 0.084(7) 0.053(6) 0.037(4)
S20A 0.0321(4) 0.0437(4) 0.0343(4) 0.0110(3) -0.0049(3) 0.0084(3)
S20B 0.0551(5) 0.0682(5) 0.0322(4) 0.0261(4) 0.0231(4) 0.0228(4)
N20B 0.0279(11) 0.0347(11) 0.0267(11) 0.0158(9) 0.0093(9) 0.0159(9)
N20A 0.0268(11) 0.0395(12) 0.0313(12) 0.0182(10) 0.0012(10) 0.0121(10)
C20B 0.0240(12) 0.0260(12) 0.0246(12) 0.0104(10) 0.0028(10) 0.0097(10)
C20A 0.0274(13) 0.0284(12) 0.0292(13) 0.0152(10) 0.0092(11) 0.0140(11)
S20C 0.0736(7) 0.0564(5) 0.1249(9) 0.0624(6) 0.0444(7) 0.0427(5)
N20C 0.0351(12) 0.0361(12) 0.0342(12) 0.0209(10) 0.0118(10) 0.0188(10)
C20C 0.0259(13) 0.0359(14) 0.0336(14) 0.0174(11) 0.0091(11) 0.0146(11)

loop_
_atom_type_symbol
_atom_type_description
_atom_type_scat_dispersion_real
_atom_type_scat_dispersion_imag
_atom_type_scat_source
C C 0.0033 0.0016 'International Tables Vol C Tables 4.2.6.8 and 6.1.1.4'
H H 0.0000 0.0000 'International Tables Vol C Tables 4.2.6.8 and 6.1.1.4'
N N 0.0061 0.0033 'International Tables Vol C Tables 4.2.6.8 and 6.1.1.4'
O O 0.0106 0.0060 'International Tables Vol C Tables 4.2.6.8 and 6.1.1.4'
S S 0.1246 0.1234 'International Tables Vol C Tables 4.2.6.8 and 6.1.1.4'
Fe Fe 0.3463 0.8444 'International Tables Vol C Tables 4.2.6.8 and 6.1.1.4'

loop_
_geom_angle_atom_site_label_1
_geom_angle_atom_site_label_2
_geom_angle_atom_site_label_3
_geom_angle
_geom_angle_site_symmetry_1
_geom_angle_site_symmetry_3
_geom_angle_publ_flag
O1C Fe1B O1A 99.98(8) 2_767 . ?
O1C Fe1B O4B 74.70(7) 2_767 . ?
O1A Fe1B O4B 100.92(7) . . ?
O1C Fe1B N20B 90.26(8) 2_767 . ?
O1A Fe1B N20B 97.33(8) . . ?
O4B Fe1B N20B 158.04(8) . . ?
O1C Fe1B O1B 168.70(7) 2_767 . ?
O1A Fe1B O1B 74.49(7) . . ?
O4B Fe1B O1B 96.43(7) . . ?
N20B Fe1B O1B 100.14(8) . . ?
O1C Fe1B N1B 107.25(8) 2_767 . ?
O1A Fe1B N1B 151.54(7) . . ?
O4B Fe1B N1B 78.92(8) . . ?
N20B Fe1B N1B 90.76(9) . . ?
O1B Fe1B N1B 77.24(8) . . ?
O1B Fe1A O4C 97.68(7) . . ?
O1B Fe1A O1A 74.90(8) . . ?
O4C Fe1A O1A 99.97(7) . . ?
O1B Fe1A O4A 165.43(7) . . ?
O4C Fe1A O4A 73.85(7) . . ?
O1A Fe1A O4A 94.60(8) . . ?
O1B Fe1A N20A 92.12(9) . . ?
O4C Fe1A N20A 98.69(9) . . ?
O1A Fe1A N20A 158.50(8) . . ?
O4A Fe1A N20A 100.78(9) . . ?
O1B Fe1A N1A 109.38(8) . . ?
O4C Fe1A N1A 151.65(7) . . ?
O1A Fe1A N1A 79.73(7) . . ?
O4A Fe1A N1A 77.91(8) . . ?
N20A Fe1A N1A 88.85(9) . . ?
C1B O1B Fe1A 133.89(14) . . ?
C1B O1B Fe1B 120.96(15) . . ?
Fe1A O1B Fe1B 104.96(8) . . ?
C1A O1A Fe1B 128.18(14) . . ?
C1A O1A Fe1A 114.51(14) . . ?
Fe1B O1A Fe1A 105.05(8) . . ?
C3A N1A C2A 112.6(2) . . ?
C3A N1A C5A 105.39(19) . . ?
C2A N1A C5A 111.2(2) . . ?
C3A N1A Fe1A 103.29(15) . . ?
C2A N1A Fe1A 106.48(14) . . ?
C5A N1A Fe1A 117.76(16) . . ?
C2B N1B C5B 110.9(2) . . ?
C2B N1B C3B 112.9(2) . . ?
C5B N1B C3B 110.55(19) . . ?
C2B N1B Fe1B 103.74(15) . . ?
C5B N1B Fe1B 110.88(14) . . ?
C3B N1B Fe1B 107.64(14) . . ?
O1A C1A C2A 109.53(19) . . ?
O1B C1B C2B 107.93(19) . . ?
C1C O1C Fe1B 134.02(15) . 2_767 ?
C1C O1C Fe1C 120.39(15) . . ?
Fe1B O1C Fe1C 105.56(8) 2_767 . ?
C2C N1C C3C 112.8(2) . . ?
C2C N1C C5C 110.85(19) . . ?
C3C N1C C5C 110.3(2) . . ?
C2C N1C Fe1C 103.01(15) . . ?
C3C N1C Fe1C 107.50(14) . . ?
C5C N1C Fe1C 112.16(15) . . ?
O1C C1C C2C 108.3(2) . . ?
O4A Fe1C O4B 98.54(7) . 2_767 ?
O4A Fe1C O1C 168.12(7) . . ?
O4B Fe1C O1C 74.41(7) 2_767 . ?
O4A Fe1C O4C 74.37(7) . . ?
O4B Fe1C O4C 98.61(8) 2_767 . ?
O1C Fe1C O4C 96.95(8) . . ?
O4A Fe1C N20C 91.53(8) . . ?
O4B Fe1C N20C 99.39(9) 2_767 . ?
O1C Fe1C N20C 98.99(9) . . ?
O4C Fe1C N20C 158.58(9) . . ?
O4A Fe1C N1C 107.71(8) . . ?
O4B Fe1C N1C 151.80(8) 2_767 . ?
O1C Fe1C N1C 77.94(8) . . ?
O4C Fe1C N1C 79.21(8) . . ?
N20C Fe1C N1C 90.22(9) . . ?
N1A C2A C1A 112.4(2) . . ?
N1B C2B C1B 110.3(2) . . ?
N1C C2C C1C 109.9(2) . . ?
N1B C3B C4B 111.45(19) . . ?
N1A C3A C4A 111.9(2) . . ?
N1C C3C C4C 112.1(2) . . ?
C4B O4B Fe1C 127.91(15) . 2_767 ?
C4B O4B Fe1B 113.72(14) . . ?
Fe1C O4B Fe1B 105.26(8) 2_767 . ?
C4A O4A Fe1C 132.64(15) . . ?
C4A O4A Fe1A 120.96(15) . . ?
Fe1C O4A Fe1A 106.19(8) . . ?
O4B C4B C3B 109.83(19) . . ?
O4A C4A C3A 107.6(2) . . ?
C4C O4C Fe1A 130.12(15) . . ?
C4C O4C Fe1C 112.61(14) . . ?
Fe1A O4C Fe1C 105.50(8) . . ?
O4C C4C C3C 109.2(2) . . ?
N1A C5A C6A 116.9(2) . . ?
N1B C5B C6B 116.3(2) . . ?
N1C C5C C6C 114.2(2) . . ?
C5A C6A C7A 109.8(2) . . ?
C7B C6B C5B 109.2(2) . . ?
C7C C6C C5C 113.9(2) . . ?
C6A C7A C8A 113.0(3) . . ?
C6B C7B C8B 113.4(2) . . ?
C8C C7C C6C 109.8(3) . . ?
C9A C8A C7A 113.5(3) . . ?
C9B C8B C7B 112.1(2) . . ?
C7C C8C C9C 118.0(3) . . ?
C8A C9A C10A 113.1(3) . . ?
C10B C9B C8B 113.2(3) . . ?
C10C C9C C8C 114.7(3) . . ?
C11A C10A C9A 112.6(3) . . ?
C9B C10B C11B 115.9(3) . . ?
C9C C10C C11C 111.1(3) . . ?
C12A C11A C10A 114.3(3) . . ?
C12C C11C C10C 112.7(3) . . ?
C10B C11B C12B 111.2(4) . . ?
C11A C12A C13A 115.9(3) . . ?
C11C C12C C13C 114.4(3) . . ?
C13B C12B C11B 115.9(5) . . ?
C14A C13A C12A 113.3(4) . . ?
C14C C13C C12C 114.3(3) . . ?
C12B C13B C14B 109.7(7) . . ?
C20B N20B Fe1B 171.5(2) . . ?
C20A N20A Fe1A 167.4(2) . . ?
N20B C20B S20B 178.7(2) . . ?
N20A C20A S20A 179.0(2) . . ?
C20C N20C Fe1C 176.4(2) . . ?
N20C C20C S20C 178.6(3) . . ?

loop_
_geom_bond_atom_site_label_1
_geom_bond_atom_site_label_2
_geom_bond_distance
_geom_bond_site_symmetry_2
_geom_bond_publ_flag
Fe1B O1C 1.9784(19) 2_767 ?
Fe1B O1A 1.9894(16) . ?
Fe1B O4B 1.9987(17) . ?
Fe1B N20B 2.004(2) . ?
Fe1B O1B 2.0156(19) . ?
Fe1B N1B 2.267(2) . ?
Fe1A O1B 1.9813(17) . ?
Fe1A O4C 1.9884(18) . ?
Fe1A O1A 2.0050(18) . ?
Fe1A O4A 2.0101(17) . ?
Fe1A N20A 2.012(2) . ?
Fe1A N1A 2.277(2) . ?
O1B C1B 1.420(3) . ?
O1A C1A 1.420(3) . ?
N1A C3A 1.489(3) . ?
N1A C2A 1.492(3) . ?
N1A C5A 1.495(3) . ?
N1B C2B 1.477(3) . ?
N1B C5B 1.493(3) . ?
N1B C3B 1.498(3) . ?
C1A C2A 1.523(3) . ?
C1B C2B 1.520(3) . ?
O1C C1C 1.422(3) . ?
O1C Fe1B 1.9784(19) 2_767 ?
O1C Fe1C 2.0014(18) . ?
N1C C2C 1.488(3) . ?
N1C C3C 1.490(3) . ?
N1C C5C 1.499(3) . ?
N1C Fe1C 2.256(2) . ?
C1C C2C 1.516(4) . ?
Fe1C O4A 1.9672(18) . ?
Fe1C O4B 1.9891(19) 2_767 ?
Fe1C O4C 2.0071(17) . ?
Fe1C N20C 2.011(2) . ?
C3B C4B 1.522(4) . ?
C3A C4A 1.503(4) . ?
C3C C4C 1.530(3) . ?
O4B C4B 1.417(3) . ?
O4B Fe1C 1.9891(19) 2_767 ?
O4A C4A 1.421(3) . ?
O4C C4C 1.421(3) . ?
C5A C6A 1.515(4) . ?
C5B C6B 1.528(3) . ?
C5C C6C 1.531(4) . ?
C6A C7A 1.529(4) . ?
C6B C7B 1.525(4) . ?
C6C C7C 1.528(4) . ?
C7A C8A 1.537(4) . ?
C7B C8B 1.533(4) . ?
C7C C8C 1.527(4) . ?
C8A C9A 1.517(5) . ?
C8B C9B 1.532(4) . ?
C8C C9C 1.524(4) . ?
C9A C10A 1.534(4) . ?
C9B C10B 1.509(5) . ?
C9C C10C 1.458(5) . ?
C10A C11A 1.519(5) . ?
C10B C11B 1.519(5) . ?
C10C C11C 1.562(5) . ?
C11A C12A 1.511(5) . ?
C11C C12C 1.476(5) . ?
C11B C12B 1.625(7) . ?
C12A C13A 1.521(5) . ?
C12C C13C 1.526(4) . ?
C12B C13B 1.424(7) . ?
C13A C14A 1.424(6) . ?
C13C C14C 1.514(5) . ?
C13B C14B 1.509(9) . ?
S20A C20A 1.611(3) . ?
S20B C20B 1.604(3) . ?
N20B C20B 1.168(3) . ?
N20A C20A 1.175(3) . ?
S20C C20C 1.600(3) . ?
N20C C20C 1.167(3) . ?
